data_2011082
loop_
_publ_author_name
'Figgis, Brian N.'
'Reynolds, Philip A.'
'Sobolev, Alexandre N.'

_publ_section_title
;
 The structures of the \a-alums RbCr(SO~4~)~2~&#x00B7;12H~2~O and
 CsCr(SeO~4~)~2~&#x00B7;12H~2~O at 293 and 12K
;
_journal_issue 7
_journal_name_full 'Acta Crystallographica Section C'
_journal_page_first 731
_journal_page_last 734
_journal_paper_doi 10.1107/S0108270100004960
_journal_volume 56
_journal_year 2000
_chemical_formula_moiety 'Cs Cr (Se O4)2, 12H2 O'
_chemical_formula_sum 'Cr Cs H24 O20 Se2'
_chemical_formula_weight 687.02
_chemical_name_common 'Caesium chromium bis(selenate) dodecahydrate'
_chemical_name_systematic
;
 Chromium alpha-Alums
;
_space_group_IT_number 205
_symmetry_cell_setting cubic
_symmetry_space_group_name_Hall '-P 2ac 2ab 3'
_symmetry_space_group_name_H-M 'P a -3'
_audit_creation_method SHELXL-97
_cell_angle_alpha 90.00
_cell_angle_beta 90.00
_cell_angle_gamma 90.00
_cell_formula_units_Z 4
_cell_length_a 12.522(3)
_cell_length_b 12.522(3)
_cell_length_c 12.522(3)
_cell_measurement_reflns_used 14
_cell_measurement_temperature 12(2)
_cell_measurement_theta_max 17.15
_cell_measurement_theta_min 16.47
_cell_volume 1963.5(8)
_computing_cell_refinement 'Local diffractometer control software'
_computing_data_collection 'Local diffractometer control software'
_computing_data_reduction 'PROFIT (Streltsov & Zavodnik, 1989)'
_computing_molecular_graphics 'SHELXTL (Sheldrick, 1983)'
_computing_publication_material 'SHELXTL (Sheldrick, 1983)'
_computing_structure_refinement 'SHELXL-97 (Sheldrick, 1997)'
_computing_structure_solution 'SHELXS-97 (Sheldrick, 1990)'
_diffrn_ambient_temperature 12(2)
_diffrn_measured_fraction_theta_full 1.000
_diffrn_measured_fraction_theta_max 1.000
_diffrn_measurement_device_type 'Huber 512 goniometer'
_diffrn_measurement_method '\w-2\q scan'
_diffrn_radiation_monochromator none
_diffrn_radiation_source 'normal-focus sealed tube'
_diffrn_radiation_type MoK\a
_diffrn_radiation_wavelength .71073
_diffrn_reflns_av_R_equivalents .0326
_diffrn_reflns_av_sigmaI/netI .0151
_diffrn_reflns_limit_h_max 17
_diffrn_reflns_limit_h_min -7
_diffrn_reflns_limit_k_max 17
_diffrn_reflns_limit_k_min -7
_diffrn_reflns_limit_l_max 17
_diffrn_reflns_limit_l_min -7
_diffrn_reflns_number 4443
_diffrn_reflns_theta_full 29.98
_diffrn_reflns_theta_max 29.98
_diffrn_reflns_theta_min 2.82
_diffrn_standards_decay_% .5
_diffrn_standards_interval_count 100
_diffrn_standards_number 3
_exptl_absorpt_coefficient_mu 6.202
_exptl_absorpt_correction_T_max .1879
_exptl_absorpt_correction_T_min .1315
_exptl_absorpt_correction_type gaussian
_exptl_absorpt_process_details 'XTAL 3.4 (Hall, King & Stewart, 1994)'
_exptl_crystal_colour 'Dark Violet'
_exptl_crystal_density_diffrn 2.324
_exptl_crystal_density_meas ?
_exptl_crystal_density_method 'not measured'
_exptl_crystal_description Prism
_exptl_crystal_F_000 1324
_exptl_crystal_size_max .65
_exptl_crystal_size_mid .64
_exptl_crystal_size_min .63
_refine_diff_density_max .463
_refine_diff_density_min -.454
_refine_ls_extinction_coef .0092(3)
_refine_ls_extinction_method SHELXL
_refine_ls_goodness_of_fit_ref 1.309
_refine_ls_hydrogen_treatment mixed
_refine_ls_matrix_type full
_refine_ls_number_parameters 55
_refine_ls_number_reflns 963
_refine_ls_number_restraints 4
_refine_ls_restrained_S_all 1.307
_refine_ls_R_factor_all .0203
_refine_ls_R_factor_gt .0186
_refine_ls_shift/su_max .001
_refine_ls_shift/su_mean .000
_refine_ls_structure_factor_coef Fsqd
_refine_ls_weighting_details 'calc w=1/[\s^2^(Fo^2^)+(0.0122P)^2^+2.1334P] where P=(Fo^2^+2Fc^2^)/3'
_refine_ls_weighting_scheme calc
_refine_ls_wR_factor_ref .0417
_reflns_number_gt 916
_reflns_number_total 963
_reflns_threshold_expression >2\s(I)
_cod_data_source_file br1280.cif
_cod_data_source_block IIb
_cod_depositor_comments
;
The following automatic conversions were performed:
'_symmetry_cell_setting' value 'Cubic' changed to 'cubic' according to
'/home/saulius/struct/CIF-dictionaries/cif_core.dic' dictionary named
'cif_core.dic' version 2.4.1 from 2010-06-29.

Automatic conversion script
Id: cif_fix_enum 1527 2010-12-29 10:47:43Z saulius 

The following automatic conversions were performed:

'_chemical_melting_point' value 'not measured' was changed to '?' -
the value is undefined or not given.

'_symmetry_cell_setting' value
'Cubic' changed to 'cubic' according to
/home/saulius/struct/CIF-dictionaries/cif_core.dic dictionary named
'cif_core.dic' version 2.4.1 from
2010-06-29.

'_exptl_absorpt_correction_type' value 'Gaussian'
changed to 'gaussian' according to
/home/saulius/struct/CIF-dictionaries/cif_core.dic dictionary named
'cif_core.dic' version 2.4.1 from 2010-06-29.

Automatic conversion script
Id: cif_fix_values 1715 2011-07-08 13:25:40Z adriana 

The following automatic conversions were performed:

'_exptl_crystal_density_meas' value 'not measured' was changed to '?'
- the value is perceived as not measured.

Automatic conversion script
Id: cif_fix_values 3008 2015-01-20 13:52:24Z robertas 
;
_cod_original_formula_sum 'H24 Cr Cs O20 Se2'
_cod_database_code 2011082
_cod_database_fobs_code 2011082

loop_
_symmetry_equiv_pos_as_xyz
'x, y, z'
'-x+1/2, -y, z+1/2'
'-x, y+1/2, -z+1/2'
'x+1/2, -y+1/2, -z'
'z, x, y'
'z+1/2, -x+1/2, -y'
'-z+1/2, -x, y+1/2'
'-z, x+1/2, -y+1/2'
'y, z, x'
'-y, z+1/2, -x+1/2'
'y+1/2, -z+1/2, -x'
'-y+1/2, -z, x+1/2'
'-x, -y, -z'
'x-1/2, y, -z-1/2'
'x, -y-1/2, z-1/2'
'-x-1/2, y-1/2, z'
'-z, -x, -y'
'-z-1/2, x-1/2, y'
'z-1/2, x, -y-1/2'
'z, -x-1/2, y-1/2'
'-y, -z, -x'
'y, -z-1/2, x-1/2'
'-y-1/2, z-1/2, x'
'y-1/2, z, -x-1/2'

loop_
_atom_site_label
_atom_site_fract_x
_atom_site_fract_y
_atom_site_fract_z
_atom_site_U_iso_or_equiv
_atom_site_adp_type
_atom_site_calc_flag
_atom_site_refinement_flags
_atom_site_occupancy
_atom_site_disorder_assembly
_atom_site_disorder_group
_atom_site_type_symbol
Cs .0000 .0000 .0000 .00401(8) Uani d S 1 . . Cs
Cr .5000 .5000 .5000 .00283(13) Uani d S 1 . . Cr
Se .182558(13) .182558(13) .182558(13) .00297(9) Uani d S 1 . . Se
O1 .25820(10) .25820(10) .25820(10) .0077(4) Uani d S 1 . . O
O2 .06066(10) .17818(11) .23076(10) .0066(2) Uani d . 1 . . O
O11 -.14282(11) .20648(11) .04845(11) .0074(2) Uani d D 1 . . O
O12 .34334(11) .49408(11) .50842(11) .0060(2) Uani d D 1 . . O
H1 -.164(3) .208(4) .1128(14) .069(15) Uiso d D 1 . . H
H2 -.1937(18) .221(3) .007(2) .024(8) Uiso d D 1 . . H
H3 .313(2) .478(3) .5664(15) .033(9) Uiso d D 1 . . H
H4 .299(2) .483(3) .458(2) .033(9) Uiso d D 1 . . H

loop_
_atom_site_aniso_label
_atom_site_aniso_U_11
_atom_site_aniso_U_22
_atom_site_aniso_U_33
_atom_site_aniso_U_12
_atom_site_aniso_U_13
_atom_site_aniso_U_23
Cs .00401(8) .00401(8) .00401(8) .00036(5) .00036(5) .00036(5)
Cr .00283(13) .00283(13) .00283(13) -.00016(13) -.00016(13) -.00016(13)
Se .00297(9) .00297(9) .00297(9) .00020(6) .00020(6) .00020(6)
O1 .0077(4) .0077(4) .0077(4) -.0016(4) -.0016(4) -.0016(4)
O2 .0042(5) .0070(5) .0087(6) .0007(5) .0034(5) .0015(5)
O11 .0060(5) .0090(6) .0073(6) -.0001(5) -.0002(5) .0010(5)
O12 .0041(6) .0089(6) .0049(6) -.0009(4) -.0002(4) .0002(5)

loop_
_atom_type_symbol
_atom_type_description
_atom_type_scat_dispersion_real
_atom_type_scat_dispersion_imag
_atom_type_scat_source
O O .0106 .0060 'International Tables Vol C Tables 4.2.6.8 and 6.1.1.4'
H H .0000 .0000 'International Tables Vol C Tables 4.2.6.8 and 6.1.1.4'
Se Se -.0929 2.2259 'International Tables Vol C Tables 4.2.6.8 and 6.1.1.4'
Cr Cr .3209 .6236 'International Tables Vol C Tables 4.2.6.8 and 6.1.1.4'
Cs Cs -.3680 2.1192 'International Tables Vol C Tables 4.2.6.8 and 6.1.1.4'

loop_
_geom_angle_atom_site_label_1
_geom_angle_atom_site_label_2
_geom_angle_atom_site_label_3
_geom_angle_site_symmetry_1
_geom_angle_site_symmetry_3
_geom_angle
_geom_angle_publ_flag
O11 Cs O11 . 17 66.18(2) yes
O11 Cs O11 . 5 113.82(2) yes
O11 Cs O11 9 5 113.82(2) no
O11 Cs O11 9 21 180.00(5) no
O11 Cs O11 5 21 66.18(2) no
O11 Cs O11 9 . 113.82(2) no
O11 Cs O11 21 . 66.18(2) no
O11 Cs O11 9 17 66.18(2) no
O11 Cs O11 5 17 180.00(4) no
O11 Cs O11 21 17 113.82(2) no
O11 Cs O11 9 13 66.18(2) no
O11 Cs O11 5 13 66.18(2) no
O11 Cs O11 21 13 113.82(2) no
O11 Cs O11 . 13 180.00(4) no
O11 Cs O11 17 13 113.82(2) no
O11 Cs O2 . . 58.92(3) yes
O11 Cs O2 9 21 121.08(3) no
O11 Cs O2 5 21 81.08(3) no
O11 Cs O2 21 21 58.92(3) no
O11 Cs O2 . 21 109.28(3) no
O11 Cs O2 17 21 98.92(3) no
O11 Cs O2 13 21 70.72(3) no
O11 Cs O2 9 17 109.28(3) no
O11 Cs O2 5 17 121.08(3) no
O11 Cs O2 21 17 70.72(3) no
O11 Cs O2 . 17 81.08(3) no
O11 Cs O2 17 17 58.92(3) no
O11 Cs O2 13 17 98.92(3) no
O11 Cs O2 9 13 81.08(3) no
O11 Cs O2 5 13 109.28(3) no
O11 Cs O2 21 13 98.92(3) no
O11 Cs O2 . 13 121.08(3) no
O11 Cs O2 17 13 70.72(3) no
O11 Cs O2 13 13 58.92(3) no
O11 Cs O2 9 . 98.92(3) no
O11 Cs O2 5 . 70.72(3) no
O11 Cs O2 21 . 81.08(3) no
O11 Cs O2 17 . 109.28(3) no
O11 Cs O2 13 . 121.08(3) no
O11 Cs O2 9 9 58.92(3) no
O11 Cs O2 5 9 98.92(3) no
O11 Cs O2 21 9 121.08(3) no
O11 Cs O2 . 9 70.72(3) no
O11 Cs O2 17 9 81.08(3) no
O11 Cs O2 13 9 109.28(3) no
O11 Cs O2 9 5 70.72(3) no
O11 Cs O2 5 5 58.92(3) no
O11 Cs O2 21 5 109.28(3) no
O11 Cs O2 . 5 98.92(3) no
O11 Cs O2 17 5 121.08(3) no
O11 Cs O2 13 5 81.08(3) no
O2 Cs O2 . 5 41.98(3) yes
O2 Cs O2 21 13 41.98(3) no
O2 Cs O2 17 13 41.98(3) no
O2 Cs O2 9 5 41.98(3) no
O2 Cs O2 21 17 41.98(3) no
O2 Cs O2 21 5 138.02(3) no
O2 Cs O2 17 5 180.00(4) no
O2 Cs O2 13 5 138.02(3) no
O2 Cs O2 21 9 180.00(3) no
O2 Cs O2 17 9 138.02(3) no
O2 Cs O2 13 9 138.02(3) no
O2 Cs O2 . 9 41.98(3) no
O2 Cs O2 21 . 138.02(3) no
O2 Cs O2 17 . 138.02(3) no
O2 Cs O2 13 . 180.0 no
O12 Cr O12 . 17_666 88.97(5) yes
O12 Cr O12 . 5 91.03(5) yes
O12 Cr O12 . 21_666 88.97(5) no
O12 Cr O12 5 21_666 88.97(5) no
O12 Cr O12 . 13_666 180.0 no
O12 Cr O12 5 13_666 88.97(5) no
O12 Cr O12 21_666 13_666 91.03(5) no
O12 Cr O12 5 17_666 180.0 no
O12 Cr O12 21_666 17_666 91.03(5) no
O12 Cr O12 13_666 17_666 91.03(5) no
O12 Cr O12 . 9 91.03(5) no
O12 Cr O12 5 9 91.03(5) no
O12 Cr O12 21_666 9 180.0 no
O12 Cr O12 13_666 9 88.97(5) no
O12 Cr O12 17_666 9 88.97(5) no
O1 Se O2 . . 110.10(5) yes
O1 Se O2 . 5 110.10(5) yes
O1 Se O2 . 9 110.10(5) no
O2 Se O2 . 9 108.83(5) no
O2 Se O2 . 5 108.83(5) no
O2 Se O2 9 5 108.83(5) no
O1 Se Cs . . 180.00(4) no
O2 Se Cs . . 69.90(5) no
O2 Se Cs 9 . 69.90(5) no
O2 Se Cs 5 . 69.90(5) no
Se O2 Cs . . 85.67(5) no
Cs O11 H1 . . 112(3) no
Cs O11 H2 . . 119(2) no
H1 O11 H2 . . 110(4) no
Cr O12 H3 . . 120(2) no
Cr O12 H4 . . 128(2) no
H3 O12 H4 . . 108(3) no

loop_
_geom_bond_atom_site_label_1
_geom_bond_atom_site_label_2
_geom_bond_site_symmetry_2
_geom_bond_distance
_geom_bond_publ_flag
Cs O11 9 3.202(2) no
Cs O11 5 3.202(2) no
Cs O11 21 3.202(2) no
Cs O11 . 3.202(2) yes
Cs O11 17 3.202(2) no
Cs O11 13 3.202(2) no
Cs O2 21 3.729(2) no
Cs O2 17 3.729(2) no
Cs O2 13 3.729(2) no
Cs O2 . 3.729(2) yes
Cs O2 9 3.729(2) no
Cs O2 5 3.729(2) no
Cr O12 . 1.9660(10) yes
Cr O12 5 1.9660(10) no
Cr O12 21_666 1.9660(10) no
Cr O12 13_666 1.9660(10) no
Cr O12 17_666 1.9660(10) no
Cr O12 9 1.9660(10) no
Se O1 . 1.641(2) yes
Se O2 . 1.6420(10) yes
Se O2 9 1.6420(10) no
Se O2 5 1.6420(10) no
O11 H1 . .849(10) no
O11 H2 . .844(10) no
O12 H3 . .844(10) no
O12 H4 . .849(10) no

loop_
_geom_hbond_atom_site_label_D
_geom_hbond_atom_site_label_H
_geom_hbond_atom_site_label_A
_geom_hbond_site_symmetry_A
_geom_hbond_distance_DH
_geom_hbond_distance_HA
_geom_hbond_distance_DA
_geom_hbond_angle_DHA
O11 H1 O1 14_556 .849(10) 1.99(2) 2.796(2) 158(4)
O11 H2 O2 11_455 .844(10) 1.910(12) 2.740(2) 167(3)
O12 H3 O2 20_566 .844(10) 1.804(11) 2.641(2) 171(3)
O12 H4 O11 22_566 .849(10) 1.761(10) 2.609(2) 176(3)
